data_4323891
loop_
_publ_author_name
'Jae-Hak Kim'
'Eunkee Hong'
'Jinkwon Kim'
'Youngkyu Do'

_publ_section_title
;
 Oxidation of Tricarbonylmolybdacarborane. 1. First Examples of
 Oxomolybda(VI)carboranes
;
_journal_name_full 'Inorganic Chemistry'
_journal_page_first 5112
_journal_page_last 5113
_journal_paper_doi 10.1021/ic960223j
_journal_volume 35
_journal_year 1996
_chemical_formula_analytical 'C48 H60 B18 Mo2 O5 P2'
_chemical_formula_sum 'C48 H60 B18 Mo2 O5 P2'
_chemical_formula_weight 1165.36
_chemical_name_systematic
; 
 ? 
;
_space_group_IT_number 2
_symmetry_cell_setting triclinic
_symmetry_space_group_name_Hall '-P 1'
_symmetry_space_group_name_H-M 'P -1'
_atom_sites_solution_hydrogens geom
_atom_sites_solution_primary direct
_atom_sites_solution_secondary difmap
_audit_creation_method SHELXL
_cell_angle_alpha 103.880(10)
_cell_angle_beta 96.61(2)
_cell_angle_gamma 100.84(2)
_cell_formula_units_Z 1
_cell_length_a 10.059(2)
_cell_length_b 10.701(2)
_cell_length_c 13.3998(14)
_cell_measurement_reflns_used 25
_cell_measurement_temperature 293(2)
_cell_measurement_theta_max 14.27
_cell_measurement_theta_min 9.46
_cell_volume 1355.7(4)
_computing_structure_refinement 'SHELXL-93 (Sheldrick, 1993)'
_computing_structure_solution 'SHELXS-86 (Sheldrick, 1990)'
_diffrn_ambient_temperature 293(2)
_diffrn_radiation_monochromator graphite
_diffrn_radiation_source 'fine-focus sealed tube'
_diffrn_radiation_type MoK\a
_diffrn_radiation_wavelength 0.71073
_diffrn_reflns_av_R_equivalents 0.0131
_diffrn_reflns_av_sigmaI/netI 0.0281
_diffrn_reflns_limit_h_max 10
_diffrn_reflns_limit_h_min -10
_diffrn_reflns_limit_k_max 10
_diffrn_reflns_limit_k_min -11
_diffrn_reflns_limit_l_max 14
_diffrn_reflns_limit_l_min 0
_diffrn_reflns_number 3209
_diffrn_reflns_theta_max 21.98
_diffrn_reflns_theta_min 2.01
_diffrn_standards_decay_% 0
_diffrn_standards_interval_count 200
_diffrn_standards_interval_time 7200
_exptl_absorpt_coefficient_mu 0.567
_exptl_crystal_colour yellow
_exptl_crystal_density_diffrn 1.427
_exptl_crystal_F_000 592
_exptl_crystal_size_max 0.2
_exptl_crystal_size_mid 0.2
_exptl_crystal_size_min 0.2
_refine_diff_density_max 0.218
_refine_diff_density_min -0.288
_refine_diff_density_rms 0.046
_refine_ls_extinction_method none
_refine_ls_goodness_of_fit_all 1.082
_refine_ls_goodness_of_fit_obs 1.107
_refine_ls_matrix_type full
_refine_ls_number_parameters 340
_refine_ls_number_reflns 3053
_refine_ls_number_restraints 0
_refine_ls_restrained_S_all 1.082
_refine_ls_restrained_S_obs 1.107
_refine_ls_R_factor_all 0.0362
_refine_ls_R_factor_obs 0.0285
_refine_ls_shift/esd_max -0.001
_refine_ls_shift/esd_mean 0.000
_refine_ls_structure_factor_coef Fsqd
_refine_ls_weighting_details 'w=1/[\s^2^(Fo^2^)+(0.0310P)^2^+0.8211P] where P=(Fo^2^+2Fc^2^)/3'
_refine_ls_weighting_scheme calc
_refine_ls_wR_factor_all 0.0691
_refine_ls_wR_factor_obs 0.0662
_reflns_number_observed 2718
_reflns_number_total 3053
_reflns_observed_criterion >2sigma(I)
_cod_data_source_file ic960223j_3.cif
_cod_data_source_block cb2mo2o5
_cod_depositor_comments
;
The following automatic conversions were performed:

'_refine_ls_weighting_scheme' value 'calc
w=1/[\s^2^(Fo^2^)+(0.0310P)^2^+0.8211P] where P=(Fo^2^+2Fc^2^)/3' was
changed to 'calc'. New tag '_refine_ls_weighting_details' was
created. The value of the new tag was set to
'w=1/[\s^2^(Fo^2^)+(0.0310P)^2^+0.8211P] where P=(Fo^2^+2Fc^2^)/3'.

Automatic conversion script
Id: cif_fix_values 3143 2015-03-26 13:38:13Z robertas 
;
_cod_original_cell_volume 1355.8(3)
_cod_database_code 4323891

loop_
_symmetry_equiv_pos_as_xyz
'x, y, z'
'-x, -y, -z'

loop_
_atom_site_aniso_label
_atom_site_aniso_U_11
_atom_site_aniso_U_22
_atom_site_aniso_U_33
_atom_site_aniso_U_23
_atom_site_aniso_U_13
_atom_site_aniso_U_12
Mo3 0.0522(2) 0.0395(2) 0.0495(2) 0.0140(2) 0.0160(2) 0.00721(15)
O1 0.091(2) 0.064(2) 0.093(2) 0.027(2) 0.030(2) 0.040(2)
O2 0.090(2) 0.084(2) 0.106(3) 0.033(2) 0.060(2) 0.006(2)
O3 0.122(4) 0.068(3) 0.052(3) 0.022(2) -0.022(3) -0.002(3)
C1 0.037(2) 0.048(2) 0.046(2) 0.016(2) -0.001(2) -0.004(2)
C2 0.037(2) 0.046(2) 0.060(2) 0.011(2) 0.018(2) 0.007(2)
B4 0.053(3) 0.035(2) 0.043(3) 0.001(2) 0.022(2) 0.001(2)
B5 0.054(3) 0.038(2) 0.052(3) 0.009(2) 0.011(2) 0.005(2)
B6 0.049(3) 0.051(3) 0.055(3) 0.024(2) 0.019(2) 0.007(2)
B7 0.038(2) 0.039(2) 0.049(3) -0.002(2) 0.009(2) 0.002(2)
B8 0.030(2) 0.051(3) 0.059(3) -0.002(2) 0.012(2) 0.004(2)
B9 0.046(3) 0.052(3) 0.065(3) 0.004(2) 0.017(2) 0.016(2)
B10 0.061(3) 0.063(3) 0.044(3) 0.018(2) 0.010(2) 0.021(2)
B11 0.054(3) 0.063(3) 0.044(3) 0.005(2) 0.015(2) 0.014(2)
B12 0.041(3) 0.063(3) 0.053(3) -0.004(2) -0.001(2) 0.011(2)
P1 0.0337(5) 0.0338(5) 0.0277(5) 0.0084(4) 0.0021(4) 0.0017(4)
C11 0.028(2) 0.036(2) 0.037(2) 0.011(2) 0.0073(15) 0.0057(15)
C12 0.042(2) 0.042(2) 0.042(2) 0.012(2) 0.015(2) 0.010(2)
C13 0.050(2) 0.039(2) 0.056(3) 0.006(2) 0.016(2) 0.013(2)
C14 0.039(2) 0.040(2) 0.073(3) 0.024(2) 0.012(2) 0.011(2)
C15 0.042(2) 0.052(2) 0.051(2) 0.027(2) 0.009(2) 0.008(2)
C16 0.040(2) 0.043(2) 0.038(2) 0.011(2) 0.008(2) 0.010(2)
C21 0.042(2) 0.036(2) 0.029(2) 0.008(2) 0.003(2) 0.008(2)
C22 0.056(2) 0.060(2) 0.035(2) 0.017(2) 0.005(2) 0.004(2)
C23 0.088(3) 0.067(3) 0.041(3) 0.024(2) 0.020(2) 0.022(3)
C24 0.106(4) 0.063(3) 0.027(2) 0.010(2) 0.004(3) 0.038(3)
C25 0.074(3) 0.056(3) 0.035(2) -0.004(2) -0.021(2) 0.022(2)
C26 0.052(2) 0.038(2) 0.043(2) 0.004(2) -0.003(2) 0.009(2)
C31 0.038(2) 0.033(2) 0.026(2) 0.0075(14) 0.0003(15) 0.007(2)
C32 0.049(2) 0.036(2) 0.043(2) 0.013(2) -0.002(2) 0.002(2)
C33 0.077(3) 0.035(2) 0.047(2) 0.006(2) 0.004(2) 0.018(2)
C34 0.079(3) 0.058(3) 0.049(2) 0.016(2) 0.024(2) 0.036(2)
C35 0.061(3) 0.052(3) 0.076(3) 0.021(2) 0.037(2) 0.018(2)
C36 0.047(2) 0.029(2) 0.054(2) 0.009(2) 0.014(2) 0.005(2)
C40 0.034(2) 0.044(2) 0.035(2) 0.013(2) 0.002(2) 0.003(2)
C41 0.024(2) 0.036(2) 0.032(2) 0.011(2) -0.0001(14) 0.0020(15)
C42 0.044(2) 0.042(2) 0.037(2) -0.003(2) -0.002(2) 0.017(2)
C46 0.049(2) 0.033(2) 0.042(2) 0.007(2) -0.009(2) 0.017(2)

loop_
_atom_site_label
_atom_site_type_symbol
_atom_site_fract_x
_atom_site_fract_y
_atom_site_fract_z
_atom_site_U_iso_or_equiv
_atom_site_thermal_displace_type
_atom_site_occupancy
_atom_site_calc_flag
_atom_site_refinement_flags
_atom_site_disorder_group
Mo3 Mo 0.62068(4) 0.10968(3) 0.61898(3) 0.04648(13) Uani 1 d . .
O1 O 0.5404(3) 0.2343(3) 0.6597(2) 0.0772(9) Uani 1 d . .
O2 O 0.7522(3) 0.1795(3) 0.5689(3) 0.0903(11) Uani 1 d . .
O3 O 0.5000 0.0000 0.5000 0.0857(14) Uani 1 d S .
C1 C 0.5300(4) -0.0909(4) 0.6817(3) 0.0455(9) Uani 1 d . .
H1 H 0.4346 -0.1333 0.6249 0.055 Uiso 1 calc . .
C2 C 0.5398(4) 0.0364(4) 0.7739(3) 0.0475(9) Uani 1 d . .
H2 H 0.4514 0.0824 0.7836 0.057 Uiso 1 calc . .
B4 B 0.6808(5) -0.0988(4) 0.6452(3) 0.0454(11) Uani 1 d . .
H4 H 0.6921 -0.1480 0.5655 0.055 Uiso 1 calc . .
B5 B 0.6156(5) -0.2000(4) 0.7213(3) 0.0490(11) Uani 1 d . .
H5 H 0.5854 -0.3083 0.6917 0.059 Uiso 1 calc . .
B6 B 0.5215(5) -0.1115(4) 0.8044(4) 0.0496(11) Uani 1 d . .
H6 H 0.4302 -0.1610 0.8294 0.059 Uiso 1 calc . .
B7 B 0.7022(4) 0.1274(4) 0.8033(3) 0.0451(11) Uani 1 d . .
H7 H 0.7291 0.2355 0.8343 0.054 Uiso 1 calc . .
B8 B 0.7987(4) 0.0376(4) 0.7232(4) 0.0499(11) Uani 1 d . .
H8 H 0.8944 0.0816 0.7002 0.060 Uiso 1 calc . .
B9 B 0.7871(5) -0.1158(4) 0.7513(4) 0.0553(12) Uani 1 d . .
H9 H 0.8704 -0.1690 0.7429 0.066 Uiso 1 calc . .
B10 B 0.6880(5) -0.1208(5) 0.8526(3) 0.0544(12) Uani 1 d . .
H10 H 0.7068 -0.1756 0.9106 0.065 Uiso 1 calc . .
B11 B 0.6366(5) 0.0310(5) 0.8851(3) 0.0548(12) Uani 1 d . .
H11 H 0.6215 0.0763 0.9645 0.066 Uiso 1 calc . .
B12 B 0.8017(5) 0.0291(5) 0.8524(4) 0.0564(12) Uani 1 d . .
H12 H 0.8952 0.0727 0.9111 0.068 Uiso 1 calc . .
P1 P 0.23468(9) 0.40707(8) 0.73116(6) 0.0328(2) Uani 1 d . .
C11 C 0.2058(3) 0.2387(3) 0.7372(2) 0.0336(8) Uani 1 d . .
C12 C 0.1956(4) 0.1379(3) 0.6475(3) 0.0411(9) Uani 1 d . .
H12 H 0.2018 0.1573 0.5840 0.049 Uiso 1 calc . .
C13 C 0.1761(4) 0.0087(3) 0.6529(3) 0.0483(10) Uani 1 d . .
H13 H 0.1680 -0.0592 0.5929 0.058 Uiso 1 calc . .
C14 C 0.1687(4) -0.0191(3) 0.7472(3) 0.0488(10) Uani 1 d . .
H14 H 0.1555 -0.1063 0.7506 0.059 Uiso 1 calc . .
C15 C 0.1807(4) 0.0806(4) 0.8372(3) 0.0464(9) Uani 1 d . .
H15 H 0.1768 0.0610 0.9009 0.056 Uiso 1 calc . .
C16 C 0.1984(3) 0.2086(3) 0.8317(3) 0.0400(8) Uani 1 d . .
H16 H 0.2056 0.2760 0.8920 0.048 Uiso 1 calc . .
C21 C 0.2002(3) 0.4144(3) 0.5984(2) 0.0361(8) Uani 1 d . .
C22 C 0.2942(4) 0.4884(4) 0.5556(3) 0.0511(10) Uani 1 d . .
H22 H 0.3802 0.5318 0.5946 0.061 Uiso 1 calc . .
C23 C 0.2611(5) 0.4981(4) 0.4554(3) 0.0622(12) Uani 1 d . .
H23 H 0.3238 0.5496 0.4274 0.075 Uiso 1 calc . .
C24 C 0.1363(6) 0.4320(4) 0.3975(3) 0.0638(12) Uani 1 d . .
H24 H 0.1147 0.4370 0.3294 0.077 Uiso 1 calc . .
C25 C 0.0423(5) 0.3582(4) 0.4390(3) 0.0595(12) Uani 1 d . .
H25 H -0.0426 0.3137 0.3987 0.071 Uiso 1 calc . .
C26 C 0.0717(4) 0.3491(3) 0.5394(3) 0.0466(9) Uani 1 d . .
H26 H 0.0070 0.3000 0.5676 0.056 Uiso 1 calc . .
C31 C 0.1231(3) 0.4915(3) 0.8034(2) 0.0328(8) Uani 1 d . .
C32 C 0.1537(4) 0.6294(3) 0.8328(3) 0.0438(9) Uani 1 d . .
H32 H 0.2343 0.6757 0.8189 0.053 Uiso 1 calc . .
C33 C 0.0669(5) 0.6973(4) 0.8819(3) 0.0538(10) Uani 1 d . .
H33 H 0.0892 0.7891 0.9023 0.065 Uiso 1 calc . .
C34 C -0.0523(5) 0.6305(4) 0.9009(3) 0.0575(11) Uani 1 d . .
H34 H -0.1116 0.6770 0.9338 0.069 Uiso 1 calc . .
C35 C -0.0859(4) 0.4949(4) 0.8718(3) 0.0595(11) Uani 1 d . .
H35 H -0.1677 0.4501 0.8850 0.071 Uiso 1 calc . .
C36 C 0.0013(4) 0.4248(3) 0.8232(3) 0.0438(9) Uani 1 d . .
H36 H -0.0215 0.3329 0.8038 0.053 Uiso 1 calc . .
C40 C 0.4123(3) 0.4913(3) 0.7836(2) 0.0382(8) Uani 1 d . .
H40A H 0.4711 0.4473 0.7416 0.046 Uiso 1 calc . .
H40B H 0.4257 0.5810 0.7771 0.046 Uiso 1 calc . .
C41 C 0.4573(3) 0.4963(3) 0.8962(2) 0.0317(8) Uani 1 d . .
C42 C 0.5099(4) 0.3952(3) 0.9214(3) 0.0430(9) Uani 1 d . .
H42 H 0.5171 0.3238 0.8685 0.052 Uiso 1 calc . .
C46 C 0.5516(4) 0.3988(3) 1.0234(3) 0.0422(9) Uani 1 d . .
H46 H 0.5863 0.3296 1.0387 0.051 Uiso 1 calc . .

loop_
_atom_type_symbol
_atom_type_description
_atom_type_scat_dispersion_real
_atom_type_scat_dispersion_imag
_atom_type_scat_source
C C 0.0033 0.0016 'International Tables Vol C Tables 4.2.6.8 and 6.1.1.4'
H H 0.0000 0.0000 'International Tables Vol C Tables 4.2.6.8 and 6.1.1.4'
B B 0.0013 0.0007 'International Tables Vol C Tables 4.2.6.8 and 6.1.1.4'
P P 0.1023 0.0942 'International Tables Vol C Tables 4.2.6.8 and 6.1.1.4'
O O 0.0106 0.0060 'International Tables Vol C Tables 4.2.6.8 and 6.1.1.4'
Mo Mo -1.6832 0.6857 'International Tables Vol C Tables 4.2.6.8 and 6.1.1.4'

loop_
_geom_angle_atom_site_label_1
_geom_angle_atom_site_label_2
_geom_angle_atom_site_label_3
_geom_angle
_geom_angle_site_symmetry_1
_geom_angle_site_symmetry_3
_geom_angle_publ_flag
O2 Mo3 O1 103.9(2) . . ?
O2 Mo3 O3 102.91(12) . . ?
O1 Mo3 O3 103.39(11) . . ?
O2 Mo3 B7 108.5(2) . . ?
O1 Mo3 B7 88.28(14) . . ?
O3 Mo3 B7 142.65(10) . . ?
O2 Mo3 B8 85.2(2) . . ?
O1 Mo3 B8 128.01(15) . . ?
O3 Mo3 B8 124.61(10) . . ?
B7 Mo3 B8 41.74(13) . . ?
O2 Mo3 B4 104.6(2) . . ?
O1 Mo3 B4 147.29(14) . . ?
O3 Mo3 B4 85.68(10) . . ?
B7 Mo3 B4 67.52(13) . . ?
B8 Mo3 B4 40.25(14) . . ?
O2 Mo3 C1 142.87(15) . . ?
O1 Mo3 C1 111.99(13) . . ?
O3 Mo3 C1 78.36(8) . . ?
B7 Mo3 C1 64.43(12) . . ?
B8 Mo3 C1 65.42(13) . . ?
B4 Mo3 C1 38.32(12) . . ?
O2 Mo3 C2 147.5(2) . . ?
O1 Mo3 C2 83.21(13) . . ?
O3 Mo3 C2 106.20(9) . . ?
B7 Mo3 C2 39.24(12) . . ?
B8 Mo3 C2 66.47(13) . . ?
B4 Mo3 C2 64.10(12) . . ?
C1 Mo3 C2 36.21(11) . . ?
Mo3 O3 Mo3 180.0 2_656 . ?
C2 C1 B4 112.0(3) . . ?
C2 C1 B5 111.7(3) . . ?
B4 C1 B5 62.4(2) . . ?
C2 C1 B6 62.2(2) . . ?
B4 C1 B6 113.5(3) . . ?
B5 C1 B6 61.6(2) . . ?
C2 C1 Mo3 72.3(2) . . ?
B4 C1 Mo3 69.9(2) . . ?
B5 C1 Mo3 129.8(2) . . ?
B6 C1 Mo3 132.2(2) . . ?
C1 C2 B7 109.3(3) . . ?
C1 C2 B11 111.4(3) . . ?
B7 C2 B11 63.2(3) . . ?
C1 C2 B6 62.8(2) . . ?
B7 C2 B6 114.1(3) . . ?
B11 C2 B6 62.0(3) . . ?
C1 C2 Mo3 71.4(2) . . ?
B7 C2 Mo3 67.4(2) . . ?
B11 C2 Mo3 128.3(2) . . ?
B6 C2 Mo3 131.9(2) . . ?
C1 B4 B8 107.2(3) . . ?
C1 B4 B9 106.7(3) . . ?
B8 B4 B9 60.9(3) . . ?
C1 B4 B5 60.5(2) . . ?
B8 B4 B5 109.8(3) . . ?
B9 B4 B5 59.8(3) . . ?
C1 B4 Mo3 71.8(2) . . ?
B8 B4 Mo3 69.3(2) . . ?
B9 B4 Mo3 127.3(2) . . ?
B5 B4 Mo3 129.9(3) . . ?
C1 B5 B9 104.1(3) . . ?
C1 B5 B4 57.1(2) . . ?
B9 B5 B4 60.0(3) . . ?
C1 B5 B10 104.5(3) . . ?
B9 B5 B10 61.1(3) . . ?
B4 B5 B10 107.9(3) . . ?
C1 B5 B6 59.2(2) . . ?
B9 B5 B6 108.8(3) . . ?
B4 B5 B6 107.1(3) . . ?
B10 B5 B6 59.7(3) . . ?
C2 B6 C1 55.0(2) . . ?
C2 B6 B10 105.4(3) . . ?
C1 B6 B10 104.8(3) . . ?
C2 B6 B11 58.8(2) . . ?
C1 B6 B11 102.6(3) . . ?
B10 B6 B11 60.4(3) . . ?
C2 B6 B5 103.9(3) . . ?
C1 B6 B5 59.2(2) . . ?
B10 B6 B5 60.1(3) . . ?
B11 B6 B5 107.5(3) . . ?
C2 B7 B8 106.5(3) . . ?
C2 B7 B12 105.3(3) . . ?
B8 B7 B12 59.5(3) . . ?
C2 B7 B11 58.9(2) . . ?
B8 B7 B11 108.1(3) . . ?
B12 B7 B11 59.9(3) . . ?
C2 B7 Mo3 73.3(2) . . ?
B8 B7 Mo3 70.1(2) . . ?
B12 B7 Mo3 127.1(3) . . ?
B11 B7 Mo3 129.8(3) . . ?
B4 B8 B12 107.3(3) . . ?
B4 B8 B9 60.2(3) . . ?
B12 B8 B9 60.4(3) . . ?
B4 B8 B7 104.8(3) . . ?
B12 B8 B7 60.3(3) . . ?
B9 B8 B7 107.8(3) . . ?
B4 B8 Mo3 70.4(2) . . ?
B12 B8 Mo3 126.0(3) . . ?
B9 B8 Mo3 127.7(3) . . ?
B7 B8 Mo3 68.2(2) . . ?
B5 B9 B4 60.2(3) . . ?
B5 B9 B8 108.5(3) . . ?
B4 B9 B8 58.9(2) . . ?
B5 B9 B12 108.0(3) . . ?
B4 B9 B12 105.7(3) . . ?
B8 B9 B12 59.7(3) . . ?
B5 B9 B10 60.0(3) . . ?
B4 B9 B10 107.3(3) . . ?
B8 B9 B10 108.8(3) . . ?
B12 B9 B10 60.5(3) . . ?
B6 B10 B5 60.2(3) . . ?
B6 B10 B11 59.9(3) . . ?
B5 B10 B11 107.2(3) . . ?
B6 B10 B9 107.4(3) . . ?
B5 B10 B9 58.9(3) . . ?
B11 B10 B9 107.1(3) . . ?
B6 B10 B12 107.4(3) . . ?
B5 B10 B12 106.2(3) . . ?
B11 B10 B12 59.6(3) . . ?
B9 B10 B12 59.4(3) . . ?
C2 B11 B6 59.2(2) . . ?
C2 B11 B10 105.2(3) . . ?
B6 B11 B10 59.7(3) . . ?
C2 B11 B12 104.5(3) . . ?
B6 B11 B12 108.1(3) . . ?
B10 B11 B12 60.7(3) . . ?
C2 B11 B7 57.9(2) . . ?
B6 B11 B7 107.4(3) . . ?
B10 B11 B7 108.2(3) . . ?
B12 B11 B7 59.8(3) . . ?
B8 B12 B7 60.2(3) . . ?
B8 B12 B9 59.9(3) . . ?
B7 B12 B9 107.2(3) . . ?
B8 B12 B11 109.0(3) . . ?
B7 B12 B11 60.3(3) . . ?
B9 B12 B11 107.6(3) . . ?
B8 B12 B10 108.6(3) . . ?
B7 B12 B10 107.7(3) . . ?
B9 B12 B10 60.1(3) . . ?
B11 B12 B10 59.6(3) . . ?
C11 P1 C31 110.19(15) . . ?
C11 P1 C21 110.4(2) . . ?
C31 P1 C21 108.24(15) . . ?
C11 P1 C40 110.5(2) . . ?
C31 P1 C40 109.6(2) . . ?
C21 P1 C40 107.8(2) . . ?
C16 C11 C12 119.5(3) . . ?
C16 C11 P1 120.4(2) . . ?
C12 C11 P1 120.0(2) . . ?
C13 C12 C11 119.8(3) . . ?
C14 C13 C12 119.8(3) . . ?
C13 C14 C15 120.9(3) . . ?
C16 C15 C14 119.4(3) . . ?
C15 C16 C11 120.6(3) . . ?
C22 C21 C26 119.6(3) . . ?
C22 C21 P1 121.9(3) . . ?
C26 C21 P1 118.4(3) . . ?
C23 C22 C21 120.3(4) . . ?
C24 C23 C22 119.8(4) . . ?
C23 C24 C25 120.4(4) . . ?
C24 C25 C26 120.9(4) . . ?
C25 C26 C21 118.9(4) . . ?
C36 C31 C32 118.6(3) . . ?
C36 C31 P1 122.1(2) . . ?
C32 C31 P1 119.1(3) . . ?
C33 C32 C31 120.8(3) . . ?
C34 C33 C32 120.0(3) . . ?
C33 C34 C35 120.5(3) . . ?
C34 C35 C36 120.3(4) . . ?
C35 C36 C31 119.8(3) . . ?
C41 C40 P1 114.5(2) . . ?
C46 C41 C42 118.2(3) 2_667 . ?
C46 C41 C40 121.5(3) 2_667 . ?
C42 C41 C40 120.3(3) . . ?
C46 C42 C41 120.9(3) . . ?
C42 C46 C41 120.9(3) . 2_667 ?

loop_
_geom_bond_atom_site_label_1
_geom_bond_atom_site_label_2
_geom_bond_distance
_geom_bond_site_symmetry_2
_geom_bond_publ_flag
Mo3 O2 1.683(3) . ?
Mo3 O1 1.698(3) . ?
Mo3 O3 1.8745(6) . ?
Mo3 B7 2.461(5) . ?
Mo3 B8 2.492(5) . ?
Mo3 B4 2.511(4) . ?
Mo3 C1 2.540(3) . ?
Mo3 C2 2.553(4) . ?
O3 Mo3 1.8745(6) 2_656 ?
C1 C2 1.583(5) . ?
C1 B4 1.658(5) . ?
C1 B5 1.720(6) . ?
C1 B6 1.720(5) . ?
C2 B7 1.686(5) . ?
C2 B11 1.703(6) . ?
C2 B6 1.710(5) . ?
B4 B8 1.721(6) . ?
B4 B9 1.745(7) . ?
B4 B5 1.750(6) . ?
B5 B9 1.741(6) . ?
B5 B10 1.762(6) . ?
B5 B6 1.762(6) . ?
B6 B10 1.754(6) . ?
B6 B11 1.758(6) . ?
B7 B8 1.765(6) . ?
B7 B12 1.767(7) . ?
B7 B11 1.776(6) . ?
B8 B12 1.753(7) . ?
B8 B9 1.757(7) . ?
B9 B12 1.767(6) . ?
B9 B10 1.780(6) . ?
B10 B11 1.767(7) . ?
B10 B12 1.787(7) . ?
B11 B12 1.768(6) . ?
P1 C11 1.793(3) . ?
P1 C31 1.795(3) . ?
P1 C21 1.797(3) . ?
P1 C40 1.817(3) . ?
C11 C16 1.387(5) . ?
C11 C12 1.388(5) . ?
C12 C13 1.380(5) . ?
C13 C14 1.373(5) . ?
C14 C15 1.382(5) . ?
C15 C16 1.368(5) . ?
C21 C22 1.381(5) . ?
C21 C26 1.394(5) . ?
C22 C23 1.379(5) . ?
C23 C24 1.363(6) . ?
C24 C25 1.370(6) . ?
C25 C26 1.374(5) . ?
C31 C36 1.385(5) . ?
C31 C32 1.397(5) . ?
C32 C33 1.365(5) . ?
C33 C34 1.359(6) . ?
C34 C35 1.374(6) . ?
C35 C36 1.379(5) . ?
C40 C41 1.511(4) . ?
C41 C46 1.381(4) 2_667 ?
C41 C42 1.383(5) . ?
C42 C46 1.372(5) . ?
C46 C41 1.381(4) 2_667 ?
